data_7210157
loop_
_publ_author_name
'Draguta, Sergiu'
'Fonari, Marina S.'
'Masunov, Art\"em E.'
'Zazueta, Joel'
'Sullivan, Shannon'
'Antipin, Mikhail Yu.'
'Timofeeva, Tatiana V.'

_publ_section_title
;
 New acentric materials constructed from aminopyridines and 4-nitrophenol
;
_journal_issue 23
_journal_name_full CrystEngComm
_journal_page_first 4700
_journal_paper_doi 10.1039/c3ce40291f
_journal_volume 15
_journal_year 2013
_chemical_formula_moiety 'C12 H9 N2 O6, C5 H7 N2'
_chemical_formula_sum 'C17 H16 N4 O6'
_chemical_formula_weight 372.34
_chemical_name_common
;
4-Aminopyridinium 4-nitrophenolate 4-nitrophenol
;
_chemical_name_systematic
;
4-Aminopyridinium 4-nitrophenolate 4-nitrophenol
;
_space_group_IT_number 4
_symmetry_cell_setting monoclinic
_symmetry_space_group_name_Hall 'P 2yb'
_symmetry_space_group_name_H-M 'P 1 21 1'
_atom_sites_solution_hydrogens geom
_atom_sites_solution_primary direct
_atom_sites_solution_secondary difmap
_audit_creation_method SHELXL-97
_cell_angle_alpha 90.00
_cell_angle_beta 101.7070(10)
_cell_angle_gamma 90.00
_cell_formula_units_Z 2
_cell_length_a 5.4942(4)
_cell_length_b 15.1735(10)
_cell_length_c 10.4980(7)
_cell_measurement_temperature 100(2)
_cell_volume 856.97(10)
_computing_cell_refinement 'SAINTPlus, v. 6.2 (Bruker, 2001)'
_computing_data_collection 'APEX2 (Bruker, 2005)'
_computing_data_reduction 'SAINTPlus, v. 6.2 (Bruker, 2001)'
_computing_molecular_graphics 'SHELXTL (Sheldrick, 2008)'
_computing_publication_material 'SHELXTL (Sheldrick, 2008)'
_computing_structure_refinement 'SHELXL-97 (Sheldrick, 2008)'
_computing_structure_solution 'SHELXS-97 (Sheldrick, 2008)'
_diffrn_ambient_temperature 100(2)
_diffrn_measured_fraction_theta_full 1.000
_diffrn_measured_fraction_theta_max 1.000
_diffrn_measurement_device_type 'Bruker APEX-II CCD'
_diffrn_measurement_method '\f and \w scans'
_diffrn_radiation_monochromator graphite
_diffrn_radiation_source 'fine-focus sealed tube'
_diffrn_radiation_type MoK\a
_diffrn_radiation_wavelength 0.71073
_diffrn_reflns_av_R_equivalents 0.0157
_diffrn_reflns_av_sigmaI/netI 0.0186
_diffrn_reflns_limit_h_max 6
_diffrn_reflns_limit_h_min -6
_diffrn_reflns_limit_k_max 18
_diffrn_reflns_limit_k_min -18
_diffrn_reflns_limit_l_max 12
_diffrn_reflns_limit_l_min -12
_diffrn_reflns_number 8252
_diffrn_reflns_theta_full 25.98
_diffrn_reflns_theta_max 25.98
_diffrn_reflns_theta_min 1.98
_exptl_absorpt_coefficient_mu 0.112
_exptl_absorpt_correction_T_max 0.654
_exptl_absorpt_correction_T_min 0.337
_exptl_absorpt_correction_type multi-scan
_exptl_absorpt_process_details 'SADABS (Sheldrick, 2003)'
_exptl_crystal_colour yellow
_exptl_crystal_density_diffrn 1.443
_exptl_crystal_density_method 'not measured'
_exptl_crystal_description prism
_exptl_crystal_F_000 388
_exptl_crystal_size_max 0.18
_exptl_crystal_size_mid 0.15
_exptl_crystal_size_min 0.09
_refine_diff_density_max 0.151
_refine_diff_density_min -0.197
_refine_diff_density_rms 0.034
_refine_ls_abs_structure_details 'Flack H D (1983), Acta Cryst. A39, 876-881'
_refine_ls_abs_structure_Flack 0.7(6)
_refine_ls_extinction_method none
_refine_ls_goodness_of_fit_ref 1.058
_refine_ls_hydrogen_treatment mixed
_refine_ls_matrix_type full
_refine_ls_number_parameters 260
_refine_ls_number_reflns 3363
_refine_ls_number_restraints 1
_refine_ls_restrained_S_all 1.058
_refine_ls_R_factor_all 0.0249
_refine_ls_R_factor_gt 0.0241
_refine_ls_shift/su_max 0.001
_refine_ls_shift/su_mean 0.000
_refine_ls_structure_factor_coef Fsqd
_refine_ls_weighting_details 'calc w=1/[\s^2^(Fo^2^)+(0.0468P)^2^+0.0725P] where P=(Fo^2^+2Fc^2^)/3'
_refine_ls_weighting_scheme calc
_refine_ls_wR_factor_gt 0.0681
_refine_ls_wR_factor_ref 0.0688
_reflns_number_gt 3283
_reflns_number_total 3363
_reflns_threshold_expression >2sigma(I)
_cod_data_source_file c3ce40291f.txt
_cod_data_source_block sergui
_cod_original_sg_symbol_H-M P2(1)
_cod_database_code 7210157

loop_
_symmetry_equiv_pos_as_xyz
'x, y, z'
'-x, y+1/2, -z'

loop_
_atom_site_label
_atom_site_type_symbol
_atom_site_fract_x
_atom_site_fract_y
_atom_site_fract_z
_atom_site_U_iso_or_equiv
_atom_site_adp_type
_atom_site_occupancy
_atom_site_symmetry_multiplicity
_atom_site_calc_flag
_atom_site_refinement_flags
O1 O -0.19792(17) 0.89780(6) 0.94248(9) 0.0282(2) Uani 1 1 d .
O2 O -0.37047(17) 0.85958(7) 0.74674(9) 0.0318(2) Uani 1 1 d .
O3 O 0.55618(16) 0.61352(6) 0.83596(8) 0.02330(19) Uani 1 1 d .
H1O3 H 0.532(4) 0.5775(15) 0.744(2) 0.065(6) Uiso 1 1 d .
O4 O 1.18475(18) 0.20205(6) 0.57936(9) 0.0277(2) Uani 1 1 d .
O5 O 1.38945(18) 0.25790(7) 0.75926(9) 0.0300(2) Uani 1 1 d .
O6 O 0.52114(17) 0.52850(6) 0.63339(8) 0.0238(2) Uani 1 1 d .
N1 N -0.20237(19) 0.85279(7) 0.84401(10) 0.0219(2) Uani 1 1 d .
N2 N 1.2105(2) 0.25811(7) 0.66672(10) 0.0224(2) Uani 1 1 d .
N3 N 0.23389(19) 0.55716(7) 0.39165(10) 0.0212(2) Uani 1 1 d .
H1N3 H 0.357(3) 0.5623(11) 0.4602(16) 0.027(4) Uiso 1 1 d .
N4 N -0.3452(2) 0.51998(8) 0.08127(11) 0.0229(2) Uani 1 1 d .
H1N4 H -0.354(3) 0.5473(12) 0.0066(17) 0.030(4) Uiso 1 1 d .
H2N4 H -0.455(3) 0.4838(13) 0.0912(16) 0.034(5) Uiso 1 1 d .
C1 C -0.0055(2) 0.79016(8) 0.84236(12) 0.0204(2) Uani 1 1 d .
C2 C -0.0177(2) 0.73735(8) 0.73274(12) 0.0214(3) Uani 1 1 d .
H2 H -0.1507 0.7424 0.6625 0.026 Uiso 1 1 calc R
C3 C 0.1693(2) 0.67766(8) 0.72963(12) 0.0207(3) Uani 1 1 d .
H3 H 0.1619 0.6418 0.6571 0.025 Uiso 1 1 calc R
C4 C 0.3718(2) 0.67047(8) 0.83541(11) 0.0190(2) Uani 1 1 d .
C5 C 0.3790(2) 0.72456(8) 0.94475(12) 0.0214(2) Uani 1 1 d .
H5 H 0.5115 0.7199 1.0153 0.026 Uiso 1 1 calc R
C6 C 0.1919(2) 0.78450(8) 0.94873(12) 0.0206(2) Uani 1 1 d .
H6 H 0.1975 0.8204 1.0210 0.025 Uiso 1 1 calc R
C7 C 1.0269(2) 0.32685(8) 0.66046(11) 0.0194(2) Uani 1 1 d .
C8 C 0.8088(2) 0.32330(8) 0.56520(12) 0.0206(2) Uani 1 1 d .
H8 H 0.7796 0.2765 0.5070 0.025 Uiso 1 1 calc R
C9 C 0.6380(2) 0.39036(8) 0.55903(11) 0.0204(2) Uani 1 1 d .
H9 H 0.4912 0.3879 0.4968 0.024 Uiso 1 1 calc R
C10 C 0.6809(2) 0.46269(8) 0.64515(11) 0.0194(2) Uani 1 1 d .
C11 C 0.9012(2) 0.46275(8) 0.74244(12) 0.0221(3) Uani 1 1 d .
H11 H 0.9307 0.5087 0.8022 0.026 Uiso 1 1 calc R
C12 C 1.0723(2) 0.39557(9) 0.74976(11) 0.0218(3) Uani 1 1 d .
H12 H 1.2168 0.3962 0.8138 0.026 Uiso 1 1 calc R
C13 C 0.2315(2) 0.60141(8) 0.28022(12) 0.0231(3) Uani 1 1 d .
H13 H 0.3615 0.6395 0.2747 0.028 Uiso 1 1 calc R
C14 C 0.0414(2) 0.59119(8) 0.17539(12) 0.0222(3) Uani 1 1 d .
H14 H 0.0422 0.6224 0.0993 0.027 Uiso 1 1 calc R
C15 C -0.1578(2) 0.53298(8) 0.18221(12) 0.0191(2) Uani 1 1 d .
C16 C -0.1478(2) 0.48820(8) 0.30134(12) 0.0207(3) Uani 1 1 d .
H16 H -0.2743 0.4495 0.3105 0.025 Uiso 1 1 calc R
C17 C 0.0464(2) 0.50168(8) 0.40237(12) 0.0211(2) Uani 1 1 d .
H17 H 0.0505 0.4722 0.4804 0.025 Uiso 1 1 calc R

loop_
_atom_site_aniso_label
_atom_site_aniso_U_11
_atom_site_aniso_U_22
_atom_site_aniso_U_33
_atom_site_aniso_U_23
_atom_site_aniso_U_13
_atom_site_aniso_U_12
O1 0.0331(5) 0.0261(5) 0.0267(5) -0.0020(4) 0.0094(4) 0.0069(4)
O2 0.0283(5) 0.0405(5) 0.0252(5) 0.0061(4) 0.0024(4) 0.0158(4)
O3 0.0266(4) 0.0251(4) 0.0175(4) 0.0006(4) 0.0027(3) 0.0092(4)
O4 0.0381(5) 0.0210(4) 0.0248(5) -0.0017(4) 0.0078(4) 0.0071(4)
O5 0.0324(5) 0.0354(5) 0.0198(4) 0.0029(4) -0.0003(4) 0.0156(4)
O6 0.0255(4) 0.0247(5) 0.0197(4) -0.0024(3) 0.0011(3) 0.0081(4)
N1 0.0244(5) 0.0221(5) 0.0204(5) 0.0051(4) 0.0070(4) 0.0033(4)
N2 0.0288(6) 0.0209(5) 0.0185(5) 0.0050(4) 0.0074(4) 0.0057(4)
N3 0.0171(5) 0.0226(5) 0.0224(5) -0.0033(4) 0.0004(4) 0.0005(4)
N4 0.0230(5) 0.0250(6) 0.0195(5) 0.0045(4) 0.0016(4) -0.0030(4)
C1 0.0234(6) 0.0180(6) 0.0207(6) 0.0040(5) 0.0069(5) 0.0027(5)
C2 0.0218(6) 0.0245(6) 0.0165(5) 0.0011(5) 0.0005(5) 0.0011(5)
C3 0.0243(6) 0.0203(6) 0.0173(6) -0.0010(4) 0.0039(5) 0.0004(5)
C4 0.0212(6) 0.0181(6) 0.0181(6) 0.0035(5) 0.0052(5) 0.0019(4)
C5 0.0232(6) 0.0224(6) 0.0173(5) 0.0022(4) 0.0010(5) 0.0032(5)
C6 0.0266(6) 0.0190(6) 0.0162(6) -0.0017(5) 0.0046(5) -0.0004(5)
C7 0.0237(6) 0.0188(6) 0.0167(5) 0.0035(5) 0.0065(5) 0.0038(5)
C8 0.0262(6) 0.0178(6) 0.0181(6) -0.0001(5) 0.0054(5) -0.0017(5)
C9 0.0189(5) 0.0239(6) 0.0177(5) 0.0013(5) 0.0022(4) -0.0013(5)
C10 0.0202(6) 0.0211(6) 0.0176(5) 0.0031(5) 0.0053(4) 0.0024(5)
C11 0.0266(6) 0.0219(6) 0.0170(5) -0.0034(5) 0.0027(5) 0.0024(5)
C12 0.0218(6) 0.0259(6) 0.0165(6) 0.0025(5) 0.0008(4) 0.0032(5)
C13 0.0214(6) 0.0200(6) 0.0290(6) -0.0014(5) 0.0074(5) -0.0031(5)
C14 0.0265(6) 0.0190(6) 0.0224(6) 0.0033(5) 0.0079(5) -0.0003(5)
C15 0.0203(5) 0.0169(5) 0.0202(6) -0.0015(4) 0.0045(4) 0.0021(5)
C16 0.0193(6) 0.0195(6) 0.0231(6) 0.0015(5) 0.0038(5) -0.0012(4)
C17 0.0222(6) 0.0209(6) 0.0201(6) 0.0029(5) 0.0043(5) 0.0010(5)

loop_
_atom_type_symbol
_atom_type_description
_atom_type_scat_dispersion_real
_atom_type_scat_dispersion_imag
_atom_type_scat_source
C C 0.0033 0.0016 'International Tables Vol C Tables 4.2.6.8 and 6.1.1.4'
H H 0.0000 0.0000 'International Tables Vol C Tables 4.2.6.8 and 6.1.1.4'
N N 0.0061 0.0033 'International Tables Vol C Tables 4.2.6.8 and 6.1.1.4'
O O 0.0106 0.0060 'International Tables Vol C Tables 4.2.6.8 and 6.1.1.4'

loop_
_geom_angle_atom_site_label_1
_geom_angle_atom_site_label_2
_geom_angle_atom_site_label_3
_geom_angle
C4 O3 H1O3 111.3(12)
C10 O6 H1O3 114.8(10)
O2 N1 O1 122.05(10)
O2 N1 C1 118.82(10)
O1 N1 C1 119.13(10)
O5 N2 O4 122.31(10)
O5 N2 C7 118.40(10)
O4 N2 C7 119.29(10)
C13 N3 C17 120.61(10)
C13 N3 H1N3 122.2(11)
C17 N3 H1N3 117.2(11)
C15 N4 H1N4 122.2(11)
C15 N4 H2N4 117.2(12)
H1N4 N4 H2N4 120.6(16)
C6 C1 C2 121.75(11)
C6 C1 N1 119.66(11)
C2 C1 N1 118.58(11)
C3 C2 C1 119.19(11)
C3 C2 H2 120.4
C1 C2 H2 120.4
C2 C3 C4 120.47(11)
C2 C3 H3 119.8
C4 C3 H3 119.8
O3 C4 C5 118.71(10)
O3 C4 C3 122.21(10)
C5 C4 C3 119.08(11)
C6 C5 C4 120.80(11)
C6 C5 H5 119.6
C4 C5 H5 119.6
C5 C6 C1 118.70(11)
C5 C6 H6 120.6
C1 C6 H6 120.6
C12 C7 C8 121.48(11)
C12 C7 N2 118.87(11)
C8 C7 N2 119.65(11)
C9 C8 C7 118.85(11)
C9 C8 H8 120.6
C7 C8 H8 120.6
C8 C9 C10 121.39(11)
C8 C9 H9 119.3
C10 C9 H9 119.3
O6 C10 C9 120.49(11)
O6 C10 C11 121.48(11)
C9 C10 C11 118.03(11)
C12 C11 C10 120.87(11)
C12 C11 H11 119.6
C10 C11 H11 119.6
C11 C12 C7 119.32(11)
C11 C12 H12 120.3
C7 C12 H12 120.3
N3 C13 C14 121.02(11)
N3 C13 H13 119.5
C14 C13 H13 119.5
C13 C14 C15 120.14(11)
C13 C14 H14 119.9
C15 C14 H14 119.9
N4 C15 C16 121.09(11)
N4 C15 C14 122.06(11)
C16 C15 C14 116.85(11)
C17 C16 C15 120.09(11)
C17 C16 H16 120.0
C15 C16 H16 120.0
N3 C17 C16 121.29(11)
N3 C17 H17 119.4
C16 C17 H17 119.4

loop_
_geom_bond_atom_site_label_1
_geom_bond_atom_site_label_2
_geom_bond_distance
O1 N1 1.2351(14)
O2 N1 1.2343(14)
O3 C4 1.3309(15)
O3 H1O3 1.09(2)
O4 N2 1.2377(14)
O5 N2 1.2342(14)
O6 C10 1.3187(15)
O6 H1O3 1.37(2)
N1 C1 1.4426(16)
N2 C7 1.4433(16)
N3 C13 1.3466(16)
N3 C17 1.3525(16)
N3 H1N3 0.886(17)
N4 C15 1.3340(16)
N4 H1N4 0.879(18)
N4 H2N4 0.84(2)
C1 C6 1.3925(17)
C1 C2 1.3927(18)
C2 C3 1.3748(18)
C2 H2 0.9300
C3 C4 1.4076(16)
C3 H3 0.9300
C4 C5 1.4051(17)
C5 C6 1.3795(18)
C5 H5 0.9300
C6 H6 0.9300
C7 C12 1.3905(18)
C7 C8 1.3970(17)
C8 C9 1.3769(17)
C8 H8 0.9300
C9 C10 1.4110(17)
C9 H9 0.9300
C10 C11 1.4163(16)
C11 C12 1.3785(18)
C11 H11 0.9300
C12 H12 0.9300
C13 C14 1.3637(18)
C13 H13 0.9300
C14 C15 1.4192(17)
C14 H14 0.9300
C15 C16 1.4145(17)
C16 C17 1.3586(17)
C16 H16 0.9300
C17 H17 0.9300

loop_
_geom_hbond_atom_site_label_D
_geom_hbond_atom_site_label_H
_geom_hbond_atom_site_label_A
_geom_hbond_distance_DH
_geom_hbond_distance_HA
_geom_hbond_distance_DA
_geom_hbond_angle_DHA
_geom_hbond_site_symmetry_A
O3 H1O3 O6 1.09(2) 1.37(2) 2.4612(12) 175(2) .
N3 H1N3 O6 0.886(17) 1.927(16) 2.7376(14) 151.2(15) .
N4 H1N4 O3 0.879(18) 2.025(18) 2.8938(14) 169.1(15) 1_454
N4 H2N4 O1 0.84(2) 2.28(2) 3.0897(15) 163.2(16) 2_446
